data_4509357
loop_
_publ_author_name
'Hunger, Jens'
'Krautscheid, Harald'
'Sieler, Joachim'

_publ_section_title
;
 Hydrothermal Synthesis and Structure of Coordination Polymers by
 Combination of Bipyrazole and Aromatic Dicarboxylate Ligands
;
_journal_issue 11
_journal_name_full 'Crystal Growth &amp; Design'
_journal_page_first 4613
_journal_paper_doi 10.1021/cg801282r
_journal_volume 9
_journal_year 2009
_chemical_formula_moiety 'C18 H18 N4 O4 Zn'
_chemical_formula_sum 'C18 H18 N4 O4 Zn'
_chemical_formula_weight 419.73
_chemical_name_systematic
;
catena-((\m~2~-benzene-1,3-dicarboxylato)-(\m~2~-3,3',5,5'-tetramethyl-
4,4'-bipyrazole)-zinc(ii))
;
_space_group_IT_number 19
_symmetry_cell_setting orthorhombic
_symmetry_space_group_name_Hall 'P 2ac 2ab'
_symmetry_space_group_name_H-M 'P 21 21 21'
_atom_sites_solution_hydrogens geom
_atom_sites_solution_primary direct
_atom_sites_solution_secondary difmap
_audit_creation_method SHELXL-97
_cell_angle_alpha 90.00
_cell_angle_beta 90.00
_cell_angle_gamma 90.00
_cell_formula_units_Z 4
_cell_length_a 8.8317(3)
_cell_length_b 13.4885(5)
_cell_length_c 16.2387(8)
_cell_measurement_reflns_used 19639
_cell_measurement_temperature 100(1)
_cell_measurement_theta_max 32.17
_cell_measurement_theta_min 3.41
_cell_volume 1934.46(14)
_computing_cell_refinement 'RECIPE (Stoe & Cie, 2002)'
_computing_data_collection 'WinXpose (Stoe & Cie, 2002)'
_computing_data_reduction 'INTEGRATE (Stoe & Cie, 2002)'
_computing_molecular_graphics 'DIAMOND (Brandenburg, 1999)'
_computing_publication_material 'SHELXL97 and DIAMOND'
_computing_structure_refinement 'SHELXL97 (Sheldrick, 1997)'
_computing_structure_solution 'SHELXS97 (Sheldrick, 1997)'
_diffrn_ambient_temperature 100(1)
_diffrn_measured_fraction_theta_full 0.994
_diffrn_measured_fraction_theta_max 0.994
_diffrn_measurement_device_type 'Stoe IPDS-2T'
_diffrn_measurement_method '\w-scan and \f-scan'
_diffrn_radiation_monochromator graphite
_diffrn_radiation_source 'fine-focus sealed tube'
_diffrn_radiation_type MoK\a
_diffrn_radiation_wavelength 0.71073
_diffrn_reflns_av_R_equivalents 0.0382
_diffrn_reflns_av_sigmaI/netI 0.0398
_diffrn_reflns_limit_h_max 11
_diffrn_reflns_limit_h_min -11
_diffrn_reflns_limit_k_max 17
_diffrn_reflns_limit_k_min 0
_diffrn_reflns_limit_l_max 21
_diffrn_reflns_limit_l_min 0
_diffrn_reflns_number 14626
_diffrn_reflns_theta_full 27.99
_diffrn_reflns_theta_max 27.99
_diffrn_reflns_theta_min 3.41
_exptl_absorpt_coefficient_mu 1.300
_exptl_absorpt_correction_T_max 0.9303
_exptl_absorpt_correction_T_min 0.6584
_exptl_absorpt_correction_type numerical
_exptl_absorpt_process_details
;
[X-RED32 (Stoe & Cie, 2001);
crystal description using FACEIT (Stoe & Cie, 2002);
optimization using equivalent reflections
(X-SHAPE; Stoe & Cie, 1999)]
;
_exptl_crystal_colour colorless
_exptl_crystal_density_diffrn 1.441
_exptl_crystal_density_method 'not measured'
_exptl_crystal_description plate
_exptl_crystal_F_000 864
_exptl_crystal_size_max 0.34
_exptl_crystal_size_mid 0.16
_exptl_crystal_size_min 0.07
_refine_diff_density_max 0.448
_refine_diff_density_min -0.521
_refine_diff_density_rms 0.055
_refine_ls_abs_structure_details 'Flack H D (1983), Acta Cryst. A39, 876-881, 2001 Friedel pairs'
_refine_ls_abs_structure_Flack 0.002(9)
_refine_ls_extinction_method none
_refine_ls_goodness_of_fit_ref 0.945
_refine_ls_hydrogen_treatment mixed
_refine_ls_matrix_type full
_refine_ls_number_parameters 276
_refine_ls_number_reflns 4657
_refine_ls_number_restraints 0
_refine_ls_restrained_S_all 0.945
_refine_ls_R_factor_all 0.0317
_refine_ls_R_factor_gt 0.0266
_refine_ls_shift/su_max 0.001
_refine_ls_shift/su_mean 0.000
_refine_ls_structure_factor_coef Fsqd
_refine_ls_weighting_details 'calc w=1/[\s^2^(Fo^2^)+(0.0296P)^2^+0.0000P] where P=(Fo^2^+2Fc^2^)/3'
_refine_ls_weighting_scheme calc
_refine_ls_wR_factor_gt 0.0527
_refine_ls_wR_factor_ref 0.0535
_reflns_number_gt 4206
_reflns_number_total 4657
_reflns_threshold_expression >2sigma(I)
_cod_data_source_file cg801282rsup1.cif
_cod_data_source_block 5
_cod_database_code 4509357

loop_
_symmetry_equiv_pos_as_xyz
'x, y, z'
'-x+1/2, -y, z+1/2'
'x+1/2, -y+1/2, -z'
'-x, y+1/2, -z+1/2'

loop_
_atom_site_label
_atom_site_type_symbol
_atom_site_fract_x
_atom_site_fract_y
_atom_site_fract_z
_atom_site_U_iso_or_equiv
_atom_site_adp_type
_atom_site_occupancy
_atom_site_symmetry_multiplicity
_atom_site_calc_flag
_atom_site_refinement_flags
C1 C 0.0541(2) 1.16180(15) 0.08932(14) 0.0118(4) Uani 1 1 d .
C2 C 0.0133(2) 1.18468(15) 0.16990(14) 0.0114(4) Uani 1 1 d .
C3 C 0.1222(3) 1.13839(14) 0.21986(12) 0.0124(4) Uani 1 1 d .
C4 C -0.0147(3) 1.18908(18) 0.00853(14) 0.0185(5) Uani 1 1 d .
H4A H 0.0593 1.1859 -0.0327 0.028 Uiso 1 1 calc R
H4B H -0.0533 1.2537 0.0114 0.028 Uiso 1 1 calc R
H4C H -0.0933 1.1448 -0.0039 0.028 Uiso 1 1 calc R
C5 C 0.1331(3) 1.13616(16) 0.31151(13) 0.0189(4) Uani 1 1 d .
H5A H 0.1614 1.0712 0.3291 0.028 Uiso 1 1 calc R
H5B H 0.0373 1.1531 0.3348 0.028 Uiso 1 1 calc R
H5C H 0.2075 1.1827 0.3293 0.028 Uiso 1 1 calc R
C6 C 0.2671(3) 0.72702(15) 0.32625(13) 0.0112(4) Uani 1 1 d .
C7 C 0.1177(2) 0.74407(13) 0.30482(14) 0.0117(3) Uani 1 1 d .
C8 C 0.1189(3) 0.83086(14) 0.25654(13) 0.0120(4) Uani 1 1 d .
C9 C 0.3380(3) 0.64508(16) 0.37447(15) 0.0170(5) Uani 1 1 d .
H9A H 0.4442 0.6465 0.3670 0.025 Uiso 1 1 calc R
H9B H 0.2995 0.5835 0.3560 0.025 Uiso 1 1 calc R
H9C H 0.3151 0.6533 0.4310 0.025 Uiso 1 1 calc R
C10 C -0.0113(3) 0.88216(17) 0.21607(16) 0.0197(5) Uani 1 1 d .
H10A H 0.0025 0.9483 0.2187 0.030 Uiso 1 1 calc R
H10B H -0.0978 0.8659 0.2421 0.030 Uiso 1 1 calc R
H10C H -0.0170 0.8633 0.1630 0.030 Uiso 1 1 calc R
C11 C 0.4837(2) 0.97188(16) 0.02890(12) 0.0121(4) Uani 1 1 d .
C12 C 0.6115(2) 0.92876(15) -0.02024(13) 0.0124(4) Uani 1 1 d .
C13 C 0.6878(2) 0.98638(18) -0.07794(13) 0.0121(4) Uani 1 1 d .
C14 C 0.6922(2) 1.05355(16) 0.37705(14) 0.0127(4) Uani 1 1 d .
C15 C 0.6009(2) 0.99031(16) 0.31938(12) 0.0135(4) Uani 1 1 d .
C16 C 0.6543(3) 1.15369(16) 0.38747(14) 0.0176(4) Uani 1 1 d .
C17 C 0.7684(3) 0.78882(18) -0.05569(16) 0.0194(5) Uani 1 1 d .
C18 C 0.6538(3) 0.82996(15) -0.00840(14) 0.0157(4) Uani 1 1 d .
N1 N 0.2222(2) 1.09046(13) 0.17271(11) 0.0122(4) Uani 1 1 d .
N2 N 0.1783(2) 1.10531(13) 0.09356(12) 0.0113(4) Uani 1 1 d .
N3 N 0.2611(2) 0.86493(13) 0.25060(12) 0.0121(4) Uani 1 1 d .
N4 N 0.3499(2) 0.80040(11) 0.29305(11) 0.0108(3) Uani 1 1 d .
O1 O 0.46006(18) 0.93064(11) 0.09866(10) 0.0159(3) Uani 1 1 d .
O2 O 0.41074(17) 1.04267(11) -0.00024(10) 0.0167(3) Uani 1 1 d .
O3 O 0.50235(18) 1.03708(11) 0.27675(9) 0.0176(3) Uani 1 1 d .
O4 O 0.62273(19) 0.89880(10) 0.31675(9) 0.0167(3) Uani 1 1 d .
Zn1 Zn 0.36445(3) 0.980270(17) 0.197700(14) 0.00937(5) Uani 1 1 d .
H2N H 0.235(3) 1.0883(19) 0.0608(17) 0.012(7) Uiso 1 1 d .
H4N H 0.443(3) 0.8162(17) 0.3018(19) 0.017(6) Uiso 1 1 d .
H13 H 0.658 1.054 -0.0853 0.024 Uiso 1 1 calc R
H16 H 0.576 1.181 0.3587 0.024 Uiso 1 1 calc R
H17 H 0.796 0.722 -0.0477 0.028 Uiso 1 1 calc R
H18 H 0.604 0.7926 0.0335 0.010 Uiso 1 1 calc R

loop_
_atom_site_aniso_label
_atom_site_aniso_U_11
_atom_site_aniso_U_22
_atom_site_aniso_U_33
_atom_site_aniso_U_23
_atom_site_aniso_U_13
_atom_site_aniso_U_12
C1 0.0102(10) 0.0096(9) 0.0157(11) 0.0010(8) 0.0000(8) 0.0010(7)
C2 0.0111(10) 0.0087(9) 0.0143(10) -0.0011(7) 0.0007(8) -0.0014(7)
C3 0.0125(10) 0.0119(8) 0.0126(10) 0.0004(7) 0.0030(8) 0.0000(8)
C4 0.0200(11) 0.0227(11) 0.0128(11) 0.0029(9) 0.0020(9) 0.0066(9)
C5 0.0188(10) 0.0265(10) 0.0115(10) -0.0006(8) -0.0004(11) 0.0068(10)
C6 0.0147(10) 0.0085(9) 0.0103(10) -0.0002(7) 0.0021(8) -0.0009(8)
C7 0.0128(9) 0.0126(8) 0.0096(8) 0.0006(8) 0.0009(10) 0.0001(7)
C8 0.0106(10) 0.0131(9) 0.0125(10) 0.0021(7) 0.0016(9) 0.0000(8)
C9 0.0170(13) 0.0129(9) 0.0210(11) 0.0033(8) -0.0003(9) 0.0020(8)
C10 0.0117(10) 0.0208(11) 0.0266(15) 0.0096(9) -0.0020(9) 0.0003(8)
C11 0.0119(9) 0.0110(9) 0.0133(9) -0.0037(8) 0.0014(7) -0.0041(8)
C12 0.0109(11) 0.0134(9) 0.0128(9) -0.0028(7) -0.0007(7) -0.0006(8)
C13 0.0112(9) 0.0123(9) 0.0128(9) -0.0022(9) 0.0000(7) -0.0004(8)
C14 0.0114(9) 0.0153(9) 0.0112(10) 0.0015(8) 0.0004(7) 0.0000(7)
C15 0.0092(9) 0.0193(10) 0.0119(10) 0.0031(7) 0.0005(6) -0.0021(7)
C16 0.0157(12) 0.0168(10) 0.0204(11) 0.0013(8) -0.0061(9) 0.0039(9)
C17 0.0201(13) 0.0132(11) 0.0249(13) 0.0005(9) 0.0050(10) 0.0037(9)
C18 0.0169(12) 0.0138(9) 0.0163(10) 0.0017(8) 0.0038(9) -0.0005(8)
N1 0.0121(8) 0.0125(8) 0.0119(9) 0.0012(6) -0.0001(6) 0.0008(6)
N2 0.0107(9) 0.0144(8) 0.0087(9) -0.0008(7) 0.0016(7) 0.0033(6)
N3 0.0110(9) 0.0117(8) 0.0135(9) 0.0037(7) -0.0011(7) 0.0009(6)
N4 0.0084(8) 0.0115(7) 0.0124(9) 0.0027(6) -0.0003(7) -0.0004(6)
O1 0.0191(8) 0.0124(7) 0.0162(8) -0.0012(6) 0.0074(6) -0.0004(6)
O2 0.0151(7) 0.0183(8) 0.0168(8) 0.0006(6) 0.0050(6) 0.0034(5)
O3 0.0167(7) 0.0184(8) 0.0178(8) 0.0020(6) -0.0079(6) -0.0016(6)
O4 0.0129(7) 0.0159(6) 0.0211(9) -0.0010(6) -0.0017(7) -0.0010(6)
Zn1 0.00846(9) 0.00959(8) 0.01005(9) 0.00154(10) 0.00028(10) 0.00021(9)

loop_
_atom_type_symbol
_atom_type_description
_atom_type_scat_dispersion_real
_atom_type_scat_dispersion_imag
_atom_type_scat_source
C C 0.0033 0.0016 'International Tables Vol C Tables 4.2.6.8 and 6.1.1.4'
H H 0.0000 0.0000 'International Tables Vol C Tables 4.2.6.8 and 6.1.1.4'
N N 0.0061 0.0033 'International Tables Vol C Tables 4.2.6.8 and 6.1.1.4'
O O 0.0106 0.0060 'International Tables Vol C Tables 4.2.6.8 and 6.1.1.4'
Zn Zn 0.2839 1.4301 'International Tables Vol C Tables 4.2.6.8 and 6.1.1.4'

loop_
_geom_angle_atom_site_label_1
_geom_angle_atom_site_label_2
_geom_angle_atom_site_label_3
_geom_angle
_geom_angle_site_symmetry_1
_geom_angle_site_symmetry_3
N2 C1 C2 106.87(19) . .
N2 C1 C4 121.31(19) . .
C2 C1 C4 131.82(19) . .
C1 C2 C3 105.51(18) . .
C1 C2 C7 126.1(2) . 4
C3 C2 C7 128.4(2) . 4
N1 C3 C2 109.68(18) . .
N1 C3 C5 121.3(2) . .
C2 C3 C5 129.0(2) . .
C1 C4 H4A 109.5 . .
C1 C4 H4B 109.5 . .
H4A C4 H4B 109.5 . .
C1 C4 H4C 109.5 . .
H4A C4 H4C 109.5 . .
H4B C4 H4C 109.5 . .
C3 C5 H5A 109.5 . .
C3 C5 H5B 109.5 . .
H5A C5 H5B 109.5 . .
C3 C5 H5C 109.5 . .
H5A C5 H5C 109.5 . .
H5B C5 H5C 109.5 . .
N4 C6 C7 107.19(18) . .
N4 C6 C9 121.9(2) . .
C7 C6 C9 130.93(19) . .
C6 C7 C8 105.70(18) . .
C6 C7 C2 126.24(18) . 4_545
C8 C7 C2 128.04(19) . 4_545
N3 C8 C7 109.40(19) . .
N3 C8 C10 122.03(18) . .
C7 C8 C10 128.57(19) . .
C6 C9 H9A 109.5 . .
C6 C9 H9B 109.5 . .
H9A C9 H9B 109.5 . .
C6 C9 H9C 109.5 . .
H9A C9 H9C 109.5 . .
H9B C9 H9C 109.5 . .
C8 C10 H10A 109.5 . .
C8 C10 H10B 109.5 . .
H10A C10 H10B 109.5 . .
C8 C10 H10C 109.5 . .
H10A C10 H10C 109.5 . .
H10B C10 H10C 109.5 . .
O2 C11 O1 125.85(19) . .
O2 C11 C12 118.97(18) . .
O1 C11 C12 115.18(18) . .
C13 C12 C18 119.7(2) . .
C13 C12 C11 120.43(19) . .
C18 C12 C11 119.87(19) . .
C12 C13 C14 120.3(2) . 2_674
C12 C13 H13 118.9 . .
C14 C13 H13 120.7 2_674 .
C13 C14 C16 119.4(2) 2_675 .
C13 C14 C15 121.02(19) 2_675 .
C16 C14 C15 119.60(19) . .
O4 C15 O3 125.03(18) . .
O4 C15 C14 119.93(17) . .
O3 C15 C14 115.03(19) . .
C17 C16 C14 120.1(2) 2_675 .
C17 C16 H16 119.3 2_675 .
C14 C16 H16 120.5 . .
C16 C17 C18 120.3(2) 2_674 .
C16 C17 H17 119.9 2_674 .
C18 C17 H17 119.7 . .
C17 C18 C12 120.1(2) . .
C17 C18 H18 121.2 . .
C12 C18 H18 118.7 . .
C3 N1 N2 106.41(17) . .
C3 N1 Zn1 131.50(14) . .
N2 N1 Zn1 118.95(13) . .
C1 N2 N1 111.53(18) . .
C1 N2 H2N 132(2) . .
N1 N2 H2N 115(2) . .
C8 N3 N4 106.52(17) . .
C8 N3 Zn1 136.54(15) . .
N4 N3 Zn1 116.94(13) . .
C6 N4 N3 111.18(17) . .
C6 N4 H4N 129.5(18) . .
N3 N4 H4N 118.4(17) . .
C11 O1 Zn1 131.03(14) . .
C15 O3 Zn1 126.46(14) . .
O3 Zn1 O1 114.52(7) . .
O3 Zn1 N1 103.76(7) . .
O1 Zn1 N1 111.38(7) . .
O3 Zn1 N3 108.17(7) . .
O1 Zn1 N3 106.69(7) . .
N1 Zn1 N3 112.41(8) . .

loop_
_geom_bond_atom_site_label_1
_geom_bond_atom_site_label_2
_geom_bond_distance
_geom_bond_site_symmetry_2
C1 N2 1.338(3) .
C1 C2 1.392(3) .
C1 C4 1.492(3) .
C2 C3 1.405(3) .
C2 C7 1.466(3) 4
C3 N1 1.336(3) .
C3 C5 1.492(3) .
C4 H4A 0.9372 .
C4 H4B 0.9372 .
C4 H4C 0.9372 .
C5 H5A 0.9545 .
C5 H5B 0.9545 .
C5 H5C 0.9545 .
C6 N4 1.343(3) .
C6 C7 1.384(3) .
C6 C9 1.492(3) .
C7 C8 1.409(3) .
C7 C2 1.466(3) 4_545
C8 N3 1.341(3) .
C8 C10 1.494(3) .
C9 H9A 0.9462 .
C9 H9B 0.9462 .
C9 H9C 0.9462 .
C10 H10A 0.9008 .
C10 H10B 0.9008 .
C10 H10C 0.9008 .
C11 O2 1.245(3) .
C11 O1 1.279(3) .
C11 C12 1.500(3) .
C12 C13 1.392(3) .
C12 C18 1.397(3) .
C13 C14 1.395(3) 2_674
C13 H13 0.95 .
C14 C13 1.395(3) 2_675
C14 C16 1.402(3) .
C14 C15 1.502(3) .
C15 O4 1.250(2) .
C15 O3 1.278(2) .
C16 C17 1.385(3) 2_675
C16 H16 0.92 .
C17 C16 1.385(3) 2_674
C17 C18 1.386(3) .
C17 H17 0.95 .
C18 H18 0.95 .
N1 N2 1.357(3) .
N1 Zn1 1.9878(17) .
N2 H2N 0.77(3) .
N3 N4 1.359(2) .
N3 Zn1 1.9980(18) .
N4 H4N 0.86(3) .
O1 Zn1 1.9359(15) .
O3 Zn1 1.9283(15) .
